data_1525881
loop_
_publ_author_name
'Luparev, V.V.'
'Kuz'micheva, G.M.'

_publ_section_title
;
 Crystal structure of (Hg, Ce, Cu) (Sr, Pr)2 (Pr, Sr) Cu2 O6+d and (Hg,
 vac) (Sr, Pr)2 (Pr, Sr)2 Cu3 O8+d phases
;
_journal_name_full 'Zhurnal Strukturnoi Khimii (Issue-No. from 1981)'
_journal_page_first 1219
_journal_page_last 1232
_journal_volume 41
_journal_year 2000
_chemical_formula_sum 'Cu3 Hg0.29 O9 Pr1.8 Sr2.2'
_chemical_name_systematic 'Hg0.29 (Sr0.61 Pr0.39)2 (Pr0.51 Sr0.49)2 Cu3 O9'
_space_group_IT_number 47
_symmetry_space_group_name_Hall '-P 2 2'
_symmetry_space_group_name_H-M 'P m m m'
_cell_angle_alpha 90
_cell_angle_beta 90
_cell_angle_gamma 90
_cell_formula_units_Z 1
_cell_length_a 3.8294
_cell_length_b 3.8567
_cell_length_c 15.2763
_cell_volume 225.613
_citation_journal_id_ASTM ZSTKAI
_cod_data_source_file Luparev_ZSTKAI_2000_865.cif
_cod_data_source_block Cu3Hg0.29O9Pr1.8Sr2.2
_cod_original_cell_volume 225.6133
_cod_database_code 1525881

loop_
_symmetry_equiv_pos_as_xyz
x,y,z
-x,-y,z
x,-y,-z
-x,y,-z
-x,-y,-z
x,y,-z
-x,y,z
x,-y,z

loop_
_atom_site_label
_atom_site_type_symbol
_atom_site_fract_x
_atom_site_fract_y
_atom_site_fract_z
_atom_site_occupancy
_atom_site_U_iso_or_equiv
Pr1 Pr+3 0.5 0.5 0.1366 0.39 0.0
O7 O-2 0.5 0.2 0 0.25 0.0
O5 O-2 0 0 0.125 1 0.0
Sr2 Sr+2 0.5 0.5 0.3774 0.49 0.0
O4 O-2 0 0.5 0.283 1 0.0
O3 O-2 0.5 0 0.276 1 0.0
Pr2 Pr+3 0.5 0.5 0.3774 0.51 0.0
O1 O-2 0.5 0 0.5 1 0.0
Cu1 Cu+2 0 0 0.5 1 0.0
Cu2 Cu+2 0 0 0.2707 1 0.0
Hg1 Hg+2 0 0 0 0.29 0.0
Sr1 Sr+2 0.5 0.5 0.1366 0.61 0.0
O2 O-2 0 0.5 0.5 1 0.0
O6 O-2 0.22 0.5 0 0.25 0.0
